data_7000073
loop_
_publ_author_name
'Duraczy\'nska, Dorota'
'Nelson, John H.'

_publ_section_title
;
 Phosphaallyl complexes of Ru(II) derived from
 dicyclohexylvinylphosphine (DCVP).
;
_journal_issue 1
_journal_name_full 'Dalton transactions (Cambridge, England : 2003)'
_journal_page_first 92
_journal_page_last 103
_journal_paper_doi 10.1039/b413446j
_journal_year 2005
_chemical_formula_sum 'C35 H59 Cl2 F6 P3 Ru'
_chemical_formula_weight 858.70
_chemical_name_common 2
_chemical_name_systematic
;
?
;
_space_group_IT_number 2
_symmetry_cell_setting triclinic
_symmetry_space_group_name_Hall '-P 1'
_symmetry_space_group_name_H-M 'P -1'
_atom_sites_solution_hydrogens geom
_atom_sites_solution_primary direct
_atom_sites_solution_secondary difmap
_audit_creation_method SHELXL-97
_cell_angle_alpha 101.606(11)
_cell_angle_beta 100.011(14)
_cell_angle_gamma 113.171(11)
_cell_formula_units_Z 2
_cell_length_a 10.1094(14)
_cell_length_b 12.8338(14)
_cell_length_c 17.610(2)
_cell_measurement_reflns_used 33
_cell_measurement_temperature 298(2)
_cell_measurement_theta_max 12.46
_cell_measurement_theta_min 2.44
_cell_volume 1974.6(5)
_computing_cell_refinement 'Bruker XSCANS'
_computing_data_collection 'Bruker XSCANS'
_computing_data_reduction 'Bruker SHELXTL'
_computing_molecular_graphics 'Bruker SHELXTL'
_computing_publication_material 'Bruker SHELXTL'
_computing_structure_refinement 'SHELXL-97 (Sheldrick, 1997)'
_computing_structure_solution 'SHELXS-97 (Sheldrick, 1990)'
_diffrn_ambient_temperature 298(2)
_diffrn_measured_fraction_theta_full 0.862
_diffrn_measured_fraction_theta_max 0.862
_diffrn_measurement_device_type 'Bruker P4'
_diffrn_measurement_method '\w scans'
_diffrn_radiation_monochromator graphite
_diffrn_radiation_source 'fine-focus sealed tube'
_diffrn_radiation_type MoK\a
_diffrn_radiation_wavelength 0.71073
_diffrn_reflns_av_R_equivalents 0.1361
_diffrn_reflns_av_sigmaI/netI 0.1356
_diffrn_reflns_limit_h_max 1
_diffrn_reflns_limit_h_min -11
_diffrn_reflns_limit_k_max 14
_diffrn_reflns_limit_k_min -13
_diffrn_reflns_limit_l_max 20
_diffrn_reflns_limit_l_min -20
_diffrn_reflns_number 7905
_diffrn_reflns_theta_full 25.00
_diffrn_reflns_theta_max 25.00
_diffrn_reflns_theta_min 1.81
_diffrn_standards_interval_count 97
_diffrn_standards_number 3
_exptl_absorpt_coefficient_mu 0.706
_exptl_absorpt_correction_T_max 0.9463
_exptl_absorpt_correction_T_min 0.9179
_exptl_absorpt_correction_type empirical
_exptl_crystal_colour yellow
_exptl_crystal_density_diffrn 1.444
_exptl_crystal_density_method 'not measured'
_exptl_crystal_description plate
_exptl_crystal_F_000 892
_exptl_crystal_size_max .46
_exptl_crystal_size_mid .32
_exptl_crystal_size_min .16
_refine_diff_density_max 1.510
_refine_diff_density_min -0.763
_refine_diff_density_rms 0.101
_refine_ls_extinction_method none
_refine_ls_goodness_of_fit_ref 1.048
_refine_ls_hydrogen_treatment mixed
_refine_ls_matrix_type full
_refine_ls_number_parameters 424
_refine_ls_number_reflns 6763
_refine_ls_number_restraints 0
_refine_ls_restrained_S_all 1.048
_refine_ls_R_factor_all 0.1354
_refine_ls_R_factor_gt 0.0721
_refine_ls_shift/su_max 0.001
_refine_ls_shift/su_mean 0.000
_refine_ls_structure_factor_coef Fsqd
_refine_ls_weighting_details 'calc w=1/[\s^2^(Fo^2^)+(0.0760P)^2^+0.0000P] where P=(Fo^2^+2Fc^2^)/3'
_refine_ls_weighting_scheme calc
_refine_ls_wR_factor_gt 0.1488
_refine_ls_wR_factor_ref 0.1825
_reflns_number_gt 4136
_reflns_number_total 6763
_reflns_threshold_expression >2sigma(I)
_cod_data_source_file b413446j.txt
_cod_data_source_block jhn521a
_cod_depositor_comments
;
The following automatic conversions were performed:
'_symmetry_cell_setting' value 'Triclinic' changed to 'triclinic'
according to '/home/saulius/struct/CIF-dictionaries/cif_core.dic'
dictionary named 'cif_core.dic' version 2.4.1 from 2010-06-29.

Automatic conversion script
Id: cif_fix_enum 1527 2010-12-29 10:47:43Z saulius 
;
_cod_original_cell_volume 1974.7(4)
_cod_original_sg_symbol_H-M P-1
_cod_database_code 7000073

loop_
_symmetry_equiv_pos_as_xyz
'x, y, z'
'-x, -y, -z'

loop_
_atom_site_label
_atom_site_type_symbol
_atom_site_fract_x
_atom_site_fract_y
_atom_site_fract_z
_atom_site_U_iso_or_equiv
_atom_site_adp_type
_atom_site_occupancy
_atom_site_symmetry_multiplicity
_atom_site_calc_flag
_atom_site_refinement_flags
_atom_site_disorder_assembly
_atom_site_disorder_group
Ru1 Ru 0.72790(7) 0.83627(5) 0.65484(4) 0.0325(2) Uani 1 1 d . . .
P1 P 0.8686(2) 1.01647(17) 0.75454(12) 0.0381(5) Uani 1 1 d . . .
P2 P 0.4853(2) 0.81718(16) 0.65250(11) 0.0340(5) Uani 1 1 d . . .
C1 C 0.8320(9) 0.7429(7) 0.5850(5) 0.048(2) Uani 1 1 d . . .
C2 C 0.8811(10) 0.7535(8) 0.6682(6) 0.055(2) Uani 1 1 d . . .
H2A H 0.9855 0.7933 0.7017 0.066 Uiso 1 1 calc R . .
C3 C 0.7574(10) 0.6885(7) 0.6917(5) 0.052(2) Uani 1 1 d . . .
H3A H 0.7587 0.6750 0.7446 0.062 Uiso 1 1 calc R . .
C4 C 0.6313(9) 0.6395(6) 0.6240(5) 0.046(2) Uani 1 1 d . . .
H4A H 0.5289 0.5864 0.6221 0.055 Uiso 1 1 calc R . .
C5 C 0.6776(9) 0.6733(7) 0.5582(5) 0.0437(19) Uani 1 1 d . . .
H5A H 0.6140 0.6473 0.5027 0.052 Uiso 1 1 calc R . .
C6 C 0.9359(13) 0.7925(10) 0.5358(7) 0.095(4) Uani 1 1 d . . .
H6A H 0.9660 0.7343 0.5122 0.143 Uiso 1 1 calc R . .
H6B H 1.0229 0.8626 0.5701 0.143 Uiso 1 1 calc R . .
H6C H 0.8850 0.8122 0.4938 0.143 Uiso 1 1 calc R . .
C7 C 0.7544(9) 0.9771(6) 0.5954(5) 0.0446(19) Uani 1 1 d . . .
H7A H 0.7572 0.9585 0.5397 0.054 Uiso 1 1 calc R . .
H7B H 0.6981 1.0218 0.6064 0.054 Uiso 1 1 calc R . .
C8 C 0.8869(9) 1.0094(6) 0.6549(5) 0.0435(19) Uani 1 1 d . . .
H8A H 0.9817 1.0227 0.6421 0.052 Uiso 1 1 calc R . .
C9 C 0.8211(8) 1.1369(6) 0.7928(5) 0.0401(18) Uani 1 1 d . . .
H9A H 0.7281 1.1220 0.7545 0.048 Uiso 1 1 calc R . .
C10 C 0.9415(9) 1.2601(7) 0.7966(6) 0.053(2) Uani 1 1 d . . .
H10A H 1.0373 1.2751 0.8307 0.063 Uiso 1 1 calc R . .
H10B H 0.9517 1.2600 0.7428 0.063 Uiso 1 1 calc R . .
C11 C 0.9007(11) 1.3587(8) 0.8298(6) 0.066(3) Uani 1 1 d . . .
H11A H 0.9816 1.4349 0.8350 0.080 Uiso 1 1 calc R . .
H11B H 0.8114 1.3493 0.7923 0.080 Uiso 1 1 calc R . .
C12 C 0.8728(11) 1.3569(8) 0.9115(6) 0.073(3) Uani 1 1 d . . .
H12A H 0.9641 1.3717 0.9500 0.087 Uiso 1 1 calc R . .
H12B H 0.8451 1.4195 0.9307 0.087 Uiso 1 1 calc R . .
C13 C 0.7491(12) 1.2384(9) 0.9061(6) 0.075(3) Uani 1 1 d . . .
H13A H 0.6562 1.2253 0.8699 0.090 Uiso 1 1 calc R . .
H13B H 0.7341 1.2384 0.9590 0.090 Uiso 1 1 calc R . .
C14 C 0.7901(10) 1.1390(7) 0.8748(5) 0.052(2) Uani 1 1 d . . .
H14A H 0.7086 1.0635 0.8701 0.063 Uiso 1 1 calc R . .
H14B H 0.8784 1.1490 0.9135 0.063 Uiso 1 1 calc R . .
C15 C 1.0441(9) 1.0484(8) 0.8290(5) 0.053(2) Uani 1 1 d . . .
H15A H 1.0670 1.1227 0.8691 0.064 Uiso 1 1 calc R . .
C16 C 1.1774(11) 1.0757(12) 0.7999(8) 0.104(5) Uani 1 1 d . . .
H16A H 1.1900 1.1380 0.7744 0.124 Uiso 1 1 calc R . .
H16B H 1.1638 1.0057 0.7596 0.124 Uiso 1 1 calc R . .
C17 C 1.3184(10) 1.1158(11) 0.8691(8) 0.094(4) Uani 1 1 d . . .
H17A H 1.4031 1.1266 0.8474 0.112 Uiso 1 1 calc R . .
H17B H 1.3397 1.1915 0.9056 0.112 Uiso 1 1 calc R . .
C18 C 1.2995(14) 1.0273(11) 0.9147(8) 0.103(4) Uani 1 1 d . . .
H18A H 1.2942 0.9556 0.8803 0.123 Uiso 1 1 calc R . .
H18B H 1.3865 1.0590 0.9610 0.123 Uiso 1 1 calc R . .
C19 C 1.1670(14) 0.9977(13) 0.9418(7) 0.099(4) Uani 1 1 d . . .
H19A H 1.1820 1.0657 0.9845 0.119 Uiso 1 1 calc R . .
H19B H 1.1543 0.9331 0.9650 0.119 Uiso 1 1 calc R . .
C20 C 1.0216(10) 0.9611(8) 0.8759(5) 0.058(2) Uani 1 1 d . . .
H20A H 0.9919 0.8829 0.8398 0.069 Uiso 1 1 calc R . .
H20B H 0.9420 0.9569 0.9008 0.069 Uiso 1 1 calc R . .
C21 C 0.4634(8) 0.9513(6) 0.6889(5) 0.0389(18) Uani 1 1 d . . .
H21A H 0.5010 0.9883 0.7443 0.047 Uiso 1 1 calc R . .
C22 C 0.4016(10) 1.0022(8) 0.6471(6) 0.062(2) Uani 1 1 d . . .
H22A H 0.3619 0.9696 0.5914 0.074 Uiso 1 1 calc R . .
H22B H 0.3975 1.0710 0.6732 0.074 Uiso 1 1 calc R . .
C23 C 0.3979(8) 0.7314(6) 0.7197(4) 0.0347(17) Uani 1 1 d . . .
H23A H 0.3870 0.6507 0.6994 0.042 Uiso 1 1 calc R . .
C24 C 0.4974(9) 0.7826(7) 0.8074(5) 0.047(2) Uani 1 1 d . . .
H24A H 0.5960 0.7877 0.8083 0.056 Uiso 1 1 calc R . .
H24B H 0.5090 0.8622 0.8298 0.056 Uiso 1 1 calc R . .
C25 C 0.4297(10) 0.7055(8) 0.8589(5) 0.058(2) Uani 1 1 d . . .
H25A H 0.4268 0.6282 0.8393 0.069 Uiso 1 1 calc R . .
H25B H 0.4929 0.7416 0.9142 0.069 Uiso 1 1 calc R . .
C26 C 0.2727(10) 0.6902(8) 0.8571(5) 0.057(2) Uani 1 1 d . . .
H26A H 0.2769 0.7658 0.8835 0.069 Uiso 1 1 calc R . .
H26B H 0.2300 0.6349 0.8864 0.069 Uiso 1 1 calc R . .
C27 C 0.1724(9) 0.6433(8) 0.7698(5) 0.056(2) Uani 1 1 d . . .
H27A H 0.1569 0.5629 0.7458 0.067 Uiso 1 1 calc R . .
H27B H 0.0754 0.6409 0.7700 0.067 Uiso 1 1 calc R . .
C28 C 0.2420(8) 0.7210(7) 0.7192(5) 0.045(2) Uani 1 1 d . . .
H28A H 0.2491 0.7995 0.7403 0.054 Uiso 1 1 calc R . .
H28B H 0.1780 0.6874 0.6641 0.054 Uiso 1 1 calc R . .
C29 C 0.3402(8) 0.7415(6) 0.5517(4) 0.0357(17) Uani 1 1 d . . .
H29A H 0.2559 0.7593 0.5572 0.043 Uiso 1 1 calc R . .
C30 C 0.3978(9) 0.7931(7) 0.4850(5) 0.0446(19) Uani 1 1 d . . .
H30A H 0.4360 0.8788 0.5024 0.054 Uiso 1 1 calc R . .
H30B H 0.4790 0.7747 0.4756 0.054 Uiso 1 1 calc R . .
C31 C 0.2706(9) 0.7403(7) 0.4069(5) 0.056(2) Uani 1 1 d . . .
H31A H 0.3095 0.7692 0.3648 0.067 Uiso 1 1 calc R . .
H31B H 0.1951 0.7668 0.4151 0.067 Uiso 1 1 calc R . .
C32 C 0.1477(9) 0.5549(7) 0.4456(5) 0.052(2) Uani 1 1 d . . .
H32A H 0.1084 0.4691 0.4278 0.063 Uiso 1 1 calc R . .
H32B H 0.0673 0.5735 0.4564 0.063 Uiso 1 1 calc R . .
C33 C 0.1971(10) 0.6035(7) 0.3793(5) 0.054(2) Uani 1 1 d . . .
H33A H 0.1112 0.5736 0.3326 0.065 Uiso 1 1 calc R . .
H33B H 0.2683 0.5765 0.3635 0.065 Uiso 1 1 calc R . .
C34 C 0.2771(9) 0.6061(6) 0.5249(5) 0.0437(19) Uani 1 1 d . . .
H34A H 0.2399 0.5746 0.5666 0.052 Uiso 1 1 calc R . .
H34B H 0.3554 0.5835 0.5159 0.052 Uiso 1 1 calc R . .
P3 P 0.3687(3) 0.3542(2) 0.70252(16) 0.0649(7) Uani 1 1 d . . .
F1 F 0.2887(9) 0.4117(6) 0.6525(5) 0.132(3) Uani 1 1 d . . .
F2 F 0.5080(8) 0.4811(6) 0.7426(4) 0.122(3) Uani 1 1 d . . .
F3 F 0.4306(10) 0.3290(9) 0.6302(5) 0.154(3) Uani 1 1 d . . .
F4 F 0.4522(9) 0.2978(7) 0.7510(5) 0.132(3) Uani 1 1 d . . .
F5 F 0.2293(9) 0.2315(6) 0.6644(5) 0.137(3) Uani 1 1 d . . .
F6 F 0.3058(10) 0.3810(7) 0.7748(5) 0.145(3) Uani 1 1 d . . .
C35 C 0.6675(14) 0.5547(12) 0.9294(8) 0.110(5) Uani 1 1 d . . .
H35A H 0.5792 0.5678 0.9164 0.132 Uiso 1 1 calc R . .
H35B H 0.6482 0.4805 0.8917 0.132 Uiso 1 1 calc R . .
Cl1 Cl 0.8171(5) 0.6681(4) 0.9176(3) 0.1555(19) Uani 1 1 d . . .
Cl2 Cl 0.6967(4) 0.5427(4) 1.0250(2) 0.1358(16) Uani 1 1 d . . .

loop_
_atom_site_aniso_label
_atom_site_aniso_U_11
_atom_site_aniso_U_22
_atom_site_aniso_U_33
_atom_site_aniso_U_23
_atom_site_aniso_U_13
_atom_site_aniso_U_12
Ru1 0.0329(3) 0.0299(3) 0.0346(4) 0.0091(3) 0.0083(3) 0.0146(3)
P1 0.0344(11) 0.0336(11) 0.0400(12) 0.0105(9) 0.0057(9) 0.0111(9)
P2 0.0375(11) 0.0304(10) 0.0324(11) 0.0091(9) 0.0079(9) 0.0144(9)
C1 0.043(5) 0.044(5) 0.062(6) 0.009(4) 0.025(4) 0.025(4)
C2 0.045(5) 0.052(5) 0.065(6) -0.001(5) 0.000(5) 0.031(5)
C3 0.071(6) 0.043(5) 0.050(5) 0.012(4) 0.011(5) 0.037(5)
C4 0.047(5) 0.027(4) 0.062(6) 0.011(4) 0.012(4) 0.019(4)
C5 0.057(5) 0.044(5) 0.036(5) 0.006(4) 0.012(4) 0.032(4)
C6 0.099(9) 0.088(8) 0.092(9) 0.001(7) 0.042(8) 0.041(7)
C7 0.057(5) 0.036(4) 0.037(5) 0.009(4) 0.010(4) 0.019(4)
C8 0.043(5) 0.033(4) 0.053(5) 0.017(4) 0.016(4) 0.011(4)
C9 0.037(4) 0.030(4) 0.040(5) 0.005(3) 0.001(4) 0.008(3)
C10 0.044(5) 0.034(4) 0.065(6) 0.009(4) 0.006(4) 0.009(4)
C11 0.082(7) 0.038(5) 0.069(7) 0.012(5) 0.008(5) 0.024(5)
C12 0.071(7) 0.048(6) 0.081(8) -0.009(5) 0.000(6) 0.030(5)
C13 0.071(7) 0.084(8) 0.056(6) -0.001(6) 0.014(5) 0.032(6)
C14 0.055(5) 0.039(5) 0.046(5) 0.005(4) 0.009(4) 0.011(4)
C15 0.054(5) 0.057(6) 0.052(5) 0.022(5) 0.007(4) 0.027(5)
C16 0.050(7) 0.145(12) 0.139(12) 0.100(10) 0.030(7) 0.037(7)
C17 0.031(5) 0.113(10) 0.123(11) 0.042(9) 0.004(6) 0.023(6)
C18 0.098(10) 0.102(10) 0.097(10) 0.019(8) -0.022(8) 0.058(8)
C19 0.107(10) 0.147(12) 0.070(8) 0.052(8) 0.021(7) 0.074(10)
C20 0.055(6) 0.065(6) 0.056(6) 0.028(5) 0.013(5) 0.025(5)
C21 0.038(4) 0.031(4) 0.042(5) 0.007(4) 0.007(4) 0.013(3)
C22 0.077(7) 0.051(5) 0.066(6) 0.019(5) 0.017(5) 0.037(5)
C23 0.036(4) 0.025(4) 0.038(4) 0.007(3) 0.005(3) 0.012(3)
C24 0.048(5) 0.045(5) 0.038(5) 0.011(4) 0.007(4) 0.015(4)
C25 0.083(7) 0.054(6) 0.038(5) 0.019(4) 0.011(5) 0.031(5)
C26 0.070(6) 0.059(6) 0.061(6) 0.030(5) 0.036(5) 0.034(5)
C27 0.041(5) 0.062(6) 0.055(6) 0.023(5) 0.017(4) 0.010(4)
C28 0.043(5) 0.058(5) 0.036(5) 0.019(4) 0.013(4) 0.021(4)
C29 0.029(4) 0.039(4) 0.037(4) 0.014(3) 0.005(3) 0.013(3)
C30 0.049(5) 0.035(4) 0.044(5) 0.013(4) 0.012(4) 0.013(4)
C31 0.051(5) 0.054(5) 0.045(5) 0.018(4) -0.005(4) 0.011(4)
C32 0.053(5) 0.035(5) 0.054(6) 0.012(4) 0.008(4) 0.008(4)
C33 0.052(5) 0.048(5) 0.044(5) 0.008(4) 0.000(4) 0.012(4)
C34 0.045(5) 0.034(4) 0.044(5) 0.011(4) 0.010(4) 0.011(4)
P3 0.0812(19) 0.0509(15) 0.0598(17) 0.0187(13) 0.0293(14) 0.0215(14)
F1 0.142(7) 0.096(5) 0.153(7) 0.056(5) 0.001(5) 0.054(5)
F2 0.126(6) 0.081(5) 0.096(5) 0.031(4) 0.013(4) -0.012(4)
F3 0.169(8) 0.218(10) 0.094(6) 0.028(6) 0.071(6) 0.100(8)
F4 0.165(8) 0.109(6) 0.118(6) 0.046(5) -0.005(5) 0.069(6)
F5 0.127(6) 0.068(4) 0.139(7) 0.037(5) -0.015(5) -0.013(4)
F6 0.155(7) 0.141(7) 0.132(7) 0.026(6) 0.093(6) 0.044(6)
C35 0.101(10) 0.112(10) 0.128(12) 0.056(9) 0.003(8) 0.059(9)
Cl1 0.163(4) 0.130(3) 0.123(3) 0.074(3) -0.006(3) 0.016(3)
Cl2 0.084(2) 0.223(5) 0.097(3) 0.065(3) 0.015(2) 0.060(3)

loop_
_atom_type_symbol
_atom_type_description
_atom_type_scat_dispersion_real
_atom_type_scat_dispersion_imag
_atom_type_scat_source
C C 0.0033 0.0016 'International Tables Vol C Tables 4.2.6.8 and 6.1.1.4'
H H 0.0000 0.0000 'International Tables Vol C Tables 4.2.6.8 and 6.1.1.4'
F F 0.0171 0.0103 'International Tables Vol C Tables 4.2.6.8 and 6.1.1.4'
P P 0.1023 0.0942 'International Tables Vol C Tables 4.2.6.8 and 6.1.1.4'
Ru Ru -1.2594 0.8363 'International Tables Vol C Tables 4.2.6.8 and 6.1.1.4'
Cl Cl 0.1484 0.1585 'International Tables Vol C Tables 4.2.6.8 and 6.1.1.4'

loop_
_geom_angle_atom_site_label_1
_geom_angle_atom_site_label_2
_geom_angle_atom_site_label_3
_geom_angle
_geom_angle_site_symmetry_1
_geom_angle_site_symmetry_3
_geom_angle_publ_flag
C8 Ru1 C2 98.7(3) . . ?
C8 Ru1 C1 92.8(3) . . ?
C2 Ru1 C1 37.6(3) . . ?
C8 Ru1 C7 37.3(3) . . ?
C2 Ru1 C7 124.7(3) . . ?
C1 Ru1 C7 99.1(3) . . ?
C8 Ru1 C4 153.9(3) . . ?
C2 Ru1 C4 61.2(3) . . ?
C1 Ru1 C4 61.0(3) . . ?
C7 Ru1 C4 140.1(3) . . ?
C8 Ru1 C5 120.6(3) . . ?
C2 Ru1 C5 61.9(3) . . ?
C1 Ru1 C5 36.5(3) . . ?
C7 Ru1 C5 106.3(3) . . ?
C4 Ru1 C5 36.8(3) . . ?
C8 Ru1 C3 132.4(3) . . ?
C2 Ru1 C3 36.5(3) . . ?
C1 Ru1 C3 61.7(3) . . ?
C7 Ru1 C3 160.1(3) . . ?
C4 Ru1 C3 36.8(3) . . ?
C5 Ru1 C3 61.8(3) . . ?
C8 Ru1 P1 46.8(2) . . ?
C2 Ru1 P1 100.4(2) . . ?
C1 Ru1 P1 122.3(2) . . ?
C7 Ru1 P1 73.1(2) . . ?
C4 Ru1 P1 146.7(2) . . ?
C5 Ru1 P1 158.8(2) . . ?
C3 Ru1 P1 111.8(2) . . ?
C8 Ru1 P2 114.9(2) . . ?
C2 Ru1 P2 146.0(3) . . ?
C1 Ru1 P2 137.9(2) . . ?
C7 Ru1 P2 87.4(2) . . ?
C4 Ru1 P2 87.6(2) . . ?
C5 Ru1 P2 101.7(2) . . ?
C3 Ru1 P2 110.0(3) . . ?
P1 Ru1 P2 99.41(7) . . ?
C8 P1 C9 110.6(3) . . ?
C8 P1 C15 113.3(4) . . ?
C9 P1 C15 105.4(4) . . ?
C8 P1 Ru1 62.3(2) . . ?
C9 P1 Ru1 130.7(3) . . ?
C15 P1 Ru1 122.5(3) . . ?
C21 P2 C23 99.5(3) . . ?
C21 P2 C29 102.5(3) . . ?
C23 P2 C29 103.9(3) . . ?
C21 P2 Ru1 118.5(2) . . ?
C23 P2 Ru1 113.8(2) . . ?
C29 P2 Ru1 116.4(2) . . ?
C5 C1 C2 108.1(7) . . ?
C5 C1 C6 127.8(9) . . ?
C2 C1 C6 124.0(9) . . ?
C5 C1 Ru1 72.2(4) . . ?
C2 C1 Ru1 70.7(4) . . ?
C6 C1 Ru1 126.2(6) . . ?
C3 C2 C1 108.3(8) . . ?
C3 C2 Ru1 72.9(4) . . ?
C1 C2 Ru1 71.7(4) . . ?
C2 C3 C4 107.4(8) . . ?
C2 C3 Ru1 70.6(5) . . ?
C4 C3 Ru1 71.3(4) . . ?
C5 C4 C3 108.9(8) . . ?
C5 C4 Ru1 71.7(4) . . ?
C3 C4 Ru1 71.9(4) . . ?
C1 C5 C4 107.4(7) . . ?
C1 C5 Ru1 71.3(5) . . ?
C4 C5 Ru1 71.5(4) . . ?
C8 C7 Ru1 69.6(4) . . ?
C7 C8 P1 115.3(6) . . ?
C7 C8 Ru1 73.1(4) . . ?
P1 C8 Ru1 70.9(3) . . ?
C14 C9 C10 110.3(7) . . ?
C14 C9 P1 112.4(5) . . ?
C10 C9 P1 112.7(5) . . ?
C11 C10 C9 111.6(7) . . ?
C12 C11 C10 111.2(7) . . ?
C13 C12 C11 110.9(8) . . ?
C12 C13 C14 110.0(8) . . ?
C13 C14 C9 112.3(7) . . ?
C16 C15 C20 113.9(7) . . ?
C16 C15 P1 116.2(7) . . ?
C20 C15 P1 112.7(6) . . ?
C15 C16 C17 111.3(10) . . ?
C18 C17 C16 111.4(9) . . ?
C19 C18 C17 112.4(10) . . ?
C18 C19 C20 115.0(9) . . ?
C15 C20 C19 110.6(8) . . ?
C22 C21 P2 128.4(7) . . ?
C28 C23 C24 108.9(6) . . ?
C28 C23 P2 113.7(5) . . ?
C24 C23 P2 112.4(5) . . ?
C25 C24 C23 111.2(7) . . ?
C26 C25 C24 111.8(7) . . ?
C25 C26 C27 110.9(7) . . ?
C28 C27 C26 111.4(7) . . ?
C27 C28 C23 111.3(6) . . ?
C34 C29 C30 110.6(6) . . ?
C34 C29 P2 114.3(5) . . ?
C30 C29 P2 111.8(5) . . ?
C31 C30 C29 110.0(6) . . ?
C30 C31 C33 112.2(7) . . ?
C33 C32 C34 112.5(7) . . ?
C32 C33 C31 111.0(7) . . ?
C29 C34 C32 108.7(6) . . ?
F3 P3 F5 89.9(5) . . ?
F3 P3 F6 179.1(5) . . ?
F5 P3 F6 90.4(5) . . ?
F3 P3 F4 91.8(5) . . ?
F5 P3 F4 90.5(4) . . ?
F6 P3 F4 89.1(5) . . ?
F3 P3 F1 86.6(5) . . ?
F5 P3 F1 90.3(4) . . ?
F6 P3 F1 92.5(5) . . ?
F4 P3 F1 178.2(5) . . ?
F3 P3 F2 91.6(5) . . ?
F5 P3 F2 178.3(5) . . ?
F6 P3 F2 88.1(5) . . ?
F4 P3 F2 90.4(4) . . ?
F1 P3 F2 88.9(4) . . ?
Cl2 C35 Cl1 112.8(7) . . ?

loop_
_geom_bond_atom_site_label_1
_geom_bond_atom_site_label_2
_geom_bond_distance
_geom_bond_site_symmetry_2
_geom_bond_publ_flag
Ru1 C8 2.170(7) . ?
Ru1 C2 2.203(7) . ?
Ru1 C1 2.215(7) . ?
Ru1 C7 2.216(7) . ?
Ru1 C4 2.225(7) . ?
Ru1 C5 2.227(7) . ?
Ru1 C3 2.232(8) . ?
Ru1 P1 2.316(2) . ?
Ru1 P2 2.359(2) . ?
P1 C8 1.785(8) . ?
P1 C9 1.830(7) . ?
P1 C15 1.854(8) . ?
P2 C21 1.825(7) . ?
P2 C23 1.875(7) . ?
P2 C29 1.878(7) . ?
C1 C5 1.391(11) . ?
C1 C2 1.424(12) . ?
C1 C6 1.506(13) . ?
C2 C3 1.388(12) . ?
C3 C4 1.408(11) . ?
C4 C5 1.407(11) . ?
C7 C8 1.402(11) . ?
C9 C14 1.528(11) . ?
C9 C10 1.549(10) . ?
C10 C11 1.519(11) . ?
C11 C12 1.517(13) . ?
C12 C13 1.513(14) . ?
C13 C14 1.521(12) . ?
C15 C16 1.464(13) . ?
C15 C20 1.492(10) . ?
C16 C17 1.533(14) . ?
C17 C18 1.490(15) . ?
C18 C19 1.436(16) . ?
C19 C20 1.540(13) . ?
C21 C22 1.308(10) . ?
C23 C28 1.527(10) . ?
C23 C24 1.536(10) . ?
C24 C25 1.521(10) . ?
C25 C26 1.514(11) . ?
C26 C27 1.536(12) . ?
C27 C28 1.519(10) . ?
C29 C34 1.531(10) . ?
C29 C30 1.550(10) . ?
C30 C31 1.526(11) . ?
C31 C33 1.541(11) . ?
C32 C33 1.502(11) . ?
C32 C34 1.553(11) . ?
P3 F3 1.545(7) . ?
P3 F5 1.554(7) . ?
P3 F6 1.556(7) . ?
P3 F4 1.563(7) . ?
P3 F1 1.567(7) . ?
P3 F2 1.588(7) . ?
C35 Cl2 1.706(13) . ?
C35 Cl1 1.717(13) . ?
